data_4081940
loop_
_publ_author_name
'Zaitsev, Kirill V.'
'Kapranov, Andrey A.'
'Churakov, Andrei V.'
'Poleshchuk, Oleg Kh.'
'Oprunenko, Yuri F.'
'Tarasevich, Boris N.'
'Zaitseva, Galina S.'
'Karlov, Sergey S.'

_publ_section_title
;
 &#x201C;Donor--Acceptor&#x201D; Oligogermanes: Synthesis, Structure, and
 Electronic Properties
;
_journal_issue 21
_journal_name_full Organometallics
_journal_page_first 6500
_journal_paper_doi 10.1021/om4008218
_journal_volume 32
_journal_year 2013
_chemical_formula_moiety 'C9 H27 Cl3 Ge2 Si3, C6 H6'
_chemical_formula_sum 'C15 H33 Cl3 Ge2 Si3'
_chemical_formula_weight 549.21
_chemical_name_systematic
; 
 ? 
;
_space_group_IT_number 61
_symmetry_cell_setting orthorhombic
_symmetry_space_group_name_Hall '-P 2ac 2ab'
_symmetry_space_group_name_H-M 'P b c a'
_atom_sites_solution_hydrogens geom
_atom_sites_solution_primary direct
_atom_sites_solution_secondary difmap
_audit_creation_method SHELXL-97
_cell_angle_alpha 90.00
_cell_angle_beta 90.00
_cell_angle_gamma 90.00
_cell_formula_units_Z 8
_cell_length_a 12.8261(9)
_cell_length_b 17.2673(12)
_cell_length_c 23.4196(16)
_cell_measurement_reflns_used 9937
_cell_measurement_temperature 173(2)
_cell_measurement_theta_max 30.062
_cell_measurement_theta_min 2.355
_cell_volume 5186.8(6)
_computing_structure_refinement 'SHELXL-97 (Sheldrick, 1997)'
_computing_structure_solution 'SHELXS-97 (Sheldrick, 1990)'
_diffrn_ambient_temperature 173(2)
_diffrn_measured_fraction_theta_full 1.000
_diffrn_measured_fraction_theta_max 1.000
_diffrn_measurement_device_type 'Bruker SMART APEX II'
_diffrn_measurement_method \w
_diffrn_radiation_monochromator graphite
_diffrn_radiation_source 'fine-focus sealed tube'
_diffrn_radiation_type MoK\a
_diffrn_radiation_wavelength 0.71073
_diffrn_reflns_av_R_equivalents 0.0381
_diffrn_reflns_av_sigmaI/netI 0.0224
_diffrn_reflns_limit_h_max 16
_diffrn_reflns_limit_h_min -16
_diffrn_reflns_limit_k_max 22
_diffrn_reflns_limit_k_min -22
_diffrn_reflns_limit_l_max 30
_diffrn_reflns_limit_l_min -30
_diffrn_reflns_number 51157
_diffrn_reflns_theta_full 28.00
_diffrn_reflns_theta_max 28.00
_diffrn_reflns_theta_min 2.36
_diffrn_standards_decay_% 0
_diffrn_standards_interval_time 0
_diffrn_standards_number 0
_exptl_absorpt_coefficient_mu 2.763
_exptl_absorpt_correction_T_max 0.6079
_exptl_absorpt_correction_T_min 0.5450
_exptl_absorpt_correction_type multi-scan
_exptl_absorpt_process_details 'SADABS (Bruker, 2004)'
_exptl_crystal_colour colourless
_exptl_crystal_density_diffrn 1.407
_exptl_crystal_density_method 'not measured'
_exptl_crystal_description block
_exptl_crystal_F_000 2240
_exptl_crystal_size_max 0.25
_exptl_crystal_size_mid 0.20
_exptl_crystal_size_min 0.20
_refine_diff_density_max 0.313
_refine_diff_density_min -0.219
_refine_diff_density_rms 0.056
_refine_ls_extinction_method none
_refine_ls_goodness_of_fit_ref 1.036
_refine_ls_hydrogen_treatment constr
_refine_ls_matrix_type full
_refine_ls_number_parameters 217
_refine_ls_number_reflns 6255
_refine_ls_number_restraints 0
_refine_ls_restrained_S_all 1.036
_refine_ls_R_factor_all 0.0338
_refine_ls_R_factor_gt 0.0225
_refine_ls_shift/su_max 0.002
_refine_ls_shift/su_mean 0.000
_refine_ls_structure_factor_coef Fsqd
_refine_ls_weighting_details 'calc w=1/[\s^2^(Fo^2^)+(0.0292P)^2^+0.3464P] where P=(Fo^2^+2Fc^2^)/3'
_refine_ls_weighting_scheme calc
_refine_ls_wR_factor_gt 0.0533
_refine_ls_wR_factor_ref 0.0559
_reflns_number_gt 5037
_reflns_number_total 6255
_reflns_threshold_expression I>2\s(I)
_cod_data_source_file om4008218_si_002.cif
_cod_data_source_block 1
_cod_database_code 4081940

loop_
_symmetry_equiv_pos_as_xyz
'x, y, z'
'-x+1/2, -y, z+1/2'
'-x, y+1/2, -z+1/2'
'x+1/2, -y+1/2, -z'
'-x, -y, -z'
'x-1/2, y, -z-1/2'
'x, -y-1/2, z-1/2'
'-x-1/2, y-1/2, z'

loop_
_atom_site_label
_atom_site_type_symbol
_atom_site_fract_x
_atom_site_fract_y
_atom_site_fract_z
_atom_site_U_iso_or_equiv
_atom_site_adp_type
_atom_site_occupancy
_atom_site_symmetry_multiplicity
_atom_site_calc_flag
_atom_site_refinement_flags
Ge1 Ge 0.231052(12) 0.221460(9) 0.375202(7) 0.02149(5) Uani 1 1 d .
Ge2 Ge 0.385732(12) 0.300520(9) 0.374277(7) 0.02345(5) Uani 1 1 d .
Cl1 Cl 0.52730(3) 0.24100(3) 0.34948(2) 0.03844(11) Uani 1 1 d .
Cl2 Cl 0.42714(3) 0.35292(3) 0.455067(18) 0.03743(10) Uani 1 1 d .
Cl3 Cl 0.38163(3) 0.39955(3) 0.317474(19) 0.03859(11) Uani 1 1 d .
Si1 Si 0.24485(3) 0.14916(3) 0.461785(19) 0.02706(10) Uani 1 1 d .
Si2 Si 0.09402(3) 0.31485(3) 0.374417(18) 0.02480(9) Uani 1 1 d .
Si3 Si 0.24283(3) 0.14772(3) 0.289144(19) 0.02669(10) Uani 1 1 d .
C11 C 0.14943(15) 0.06834(10) 0.45395(8) 0.0426(5) Uani 1 1 d .
H11A H 0.1511 0.0359 0.4883 0.064 Uiso 1 1 calc R
H11B H 0.1679 0.0370 0.4205 0.064 Uiso 1 1 calc R
H11C H 0.0792 0.0897 0.4489 0.064 Uiso 1 1 calc R
C12 C 0.38054(14) 0.11165(11) 0.47007(8) 0.0434(5) Uani 1 1 d .
H12A H 0.3838 0.0772 0.5032 0.065 Uiso 1 1 calc R
H12B H 0.4285 0.1552 0.4756 0.065 Uiso 1 1 calc R
H12C H 0.4005 0.0829 0.4357 0.065 Uiso 1 1 calc R
C13 C 0.21014(14) 0.21219(10) 0.52330(7) 0.0377(4) Uani 1 1 d .
H13A H 0.2131 0.1819 0.5587 0.057 Uiso 1 1 calc R
H13B H 0.1395 0.2325 0.5180 0.057 Uiso 1 1 calc R
H13C H 0.2596 0.2554 0.5256 0.057 Uiso 1 1 calc R
C21 C -0.02637(13) 0.26207(11) 0.39656(8) 0.0380(4) Uani 1 1 d .
H21A H -0.0860 0.2975 0.3954 0.057 Uiso 1 1 calc R
H21B H -0.0176 0.2423 0.4355 0.057 Uiso 1 1 calc R
H21C H -0.0387 0.2187 0.3704 0.057 Uiso 1 1 calc R
C22 C 0.12327(14) 0.39411(10) 0.42592(8) 0.0378(4) Uani 1 1 d .
H22A H 0.0650 0.4308 0.4267 0.057 Uiso 1 1 calc R
H22B H 0.1869 0.4211 0.4141 0.057 Uiso 1 1 calc R
H22C H 0.1333 0.3722 0.4641 0.057 Uiso 1 1 calc R
C23 C 0.07918(14) 0.35383(10) 0.30069(7) 0.0357(4) Uani 1 1 d .
H23A H 0.0237 0.3929 0.3002 0.054 Uiso 1 1 calc R
H23B H 0.0611 0.3116 0.2746 0.054 Uiso 1 1 calc R
H23C H 0.1449 0.3776 0.2885 0.054 Uiso 1 1 calc R
C31 C 0.10830(13) 0.11052(11) 0.27653(8) 0.0390(4) Uani 1 1 d .
H31A H 0.1082 0.0767 0.2430 0.058 Uiso 1 1 calc R
H31B H 0.0609 0.1542 0.2700 0.058 Uiso 1 1 calc R
H31C H 0.0850 0.0812 0.3100 0.058 Uiso 1 1 calc R
C32 C 0.33539(14) 0.06584(10) 0.29923(8) 0.0423(5) Uani 1 1 d .
H32A H 0.3402 0.0359 0.2638 0.063 Uiso 1 1 calc R
H32B H 0.3103 0.0323 0.3300 0.063 Uiso 1 1 calc R
H32C H 0.4044 0.0862 0.3092 0.063 Uiso 1 1 calc R
C33 C 0.28647(15) 0.21067(11) 0.22898(7) 0.0411(4) Uani 1 1 d .
H33A H 0.2875 0.1805 0.1936 0.062 Uiso 1 1 calc R
H33B H 0.3566 0.2303 0.2370 0.062 Uiso 1 1 calc R
H33C H 0.2382 0.2543 0.2248 0.062 Uiso 1 1 calc R
C1 C 0.2988(2) 0.43959(13) 0.59251(10) 0.0656(7) Uani 1 1 d .
H1A H 0.3295 0.4000 0.5699 0.079 Uiso 1 1 calc R
C2 C 0.1932(2) 0.44054(14) 0.60095(10) 0.0633(6) Uani 1 1 d .
H2A H 0.1504 0.4018 0.5842 0.076 Uiso 1 1 calc R
C3 C 0.14952(19) 0.49775(15) 0.63370(9) 0.0612(7) Uani 1 1 d .
H3A H 0.0763 0.4989 0.6397 0.073 Uiso 1 1 calc R
C4 C 0.21155(19) 0.55300(13) 0.65758(10) 0.0583(6) Uani 1 1 d .
H4A H 0.1813 0.5925 0.6805 0.070 Uiso 1 1 calc R
C5 C 0.31616(19) 0.55204(13) 0.64895(9) 0.0570(6) Uani 1 1 d .
H5A H 0.3587 0.5910 0.6656 0.068 Uiso 1 1 calc R
C6 C 0.36043(19) 0.49559(15) 0.61652(10) 0.0615(6) Uani 1 1 d .
H6A H 0.4337 0.4950 0.6106 0.074 Uiso 1 1 calc R

loop_
_atom_site_aniso_label
_atom_site_aniso_U_11
_atom_site_aniso_U_22
_atom_site_aniso_U_33
_atom_site_aniso_U_23
_atom_site_aniso_U_13
_atom_site_aniso_U_12
Ge1 0.02276(9) 0.02120(9) 0.02051(9) -0.00041(6) -0.00017(6) 0.00013(6)
Ge2 0.02231(9) 0.02378(9) 0.02426(9) -0.00062(7) 0.00054(6) -0.00071(6)
Cl1 0.0287(2) 0.0419(2) 0.0447(3) -0.0052(2) 0.00572(19) 0.00629(18)
Cl2 0.0389(2) 0.0419(2) 0.0315(2) -0.00964(18) -0.00524(18) -0.00272(19)
Cl3 0.0414(2) 0.0333(2) 0.0411(3) 0.01180(19) 0.00131(19) -0.00264(19)
Si1 0.0317(2) 0.0260(2) 0.0234(2) 0.00283(18) -0.00148(18) -0.00181(18)
Si2 0.0236(2) 0.0256(2) 0.0251(2) -0.00093(18) -0.00020(17) 0.00191(17)
Si3 0.0306(2) 0.0259(2) 0.0235(2) -0.00339(18) 0.00026(18) -0.00032(18)
C11 0.0530(12) 0.0351(10) 0.0397(10) 0.0048(8) 0.0015(9) -0.0123(9)
C12 0.0462(11) 0.0396(11) 0.0444(11) 0.0031(9) -0.0117(9) 0.0092(9)
C13 0.0416(10) 0.0463(11) 0.0251(9) -0.0016(8) 0.0019(8) -0.0051(8)
C21 0.0264(9) 0.0475(11) 0.0402(10) 0.0034(9) 0.0025(8) -0.0021(8)
C22 0.0392(10) 0.0335(10) 0.0408(10) -0.0092(8) -0.0005(8) 0.0039(8)
C23 0.0368(9) 0.0382(10) 0.0322(9) 0.0045(8) -0.0039(8) 0.0069(8)
C31 0.0400(10) 0.0379(10) 0.0391(10) -0.0066(8) -0.0067(8) -0.0054(8)
C32 0.0470(11) 0.0318(10) 0.0481(11) -0.0083(8) 0.0027(9) 0.0090(8)
C33 0.0501(11) 0.0465(11) 0.0269(9) -0.0002(8) 0.0065(8) -0.0057(9)
C1 0.098(2) 0.0486(14) 0.0506(14) -0.0003(11) 0.0221(14) 0.0139(14)
C2 0.0856(18) 0.0577(15) 0.0467(13) 0.0064(11) -0.0086(13) -0.0225(14)
C3 0.0470(13) 0.0822(18) 0.0543(15) 0.0195(13) 0.0006(10) 0.0014(13)
C4 0.0715(16) 0.0539(14) 0.0495(14) 0.0004(11) 0.0094(12) 0.0158(12)
C5 0.0680(15) 0.0538(13) 0.0494(13) 0.0037(11) -0.0042(11) -0.0140(12)
C6 0.0470(13) 0.0787(18) 0.0589(15) 0.0178(13) 0.0130(11) 0.0068(12)

loop_
_atom_type_symbol
_atom_type_description
_atom_type_scat_dispersion_real
_atom_type_scat_dispersion_imag
_atom_type_scat_source
C C 0.0033 0.0016 'International Tables Vol C Tables 4.2.6.8 and 6.1.1.4'
H H 0.0000 0.0000 'International Tables Vol C Tables 4.2.6.8 and 6.1.1.4'
Si Si 0.0817 0.0704 'International Tables Vol C Tables 4.2.6.8 and 6.1.1.4'
Cl Cl 0.1484 0.1585 'International Tables Vol C Tables 4.2.6.8 and 6.1.1.4'
Ge Ge 0.1547 1.8001 'International Tables Vol C Tables 4.2.6.8 and 6.1.1.4'

loop_
_geom_angle_atom_site_label_1
_geom_angle_atom_site_label_2
_geom_angle_atom_site_label_3
_geom_angle
Si2 Ge1 Si1 114.495(16)
Si2 Ge1 Si3 113.605(16)
Si1 Ge1 Si3 115.667(18)
Si2 Ge1 Ge2 102.926(14)
Si1 Ge1 Ge2 104.061(13)
Si3 Ge1 Ge2 104.033(13)
Cl2 Ge2 Cl1 103.131(19)
Cl2 Ge2 Cl3 102.287(19)
Cl1 Ge2 Cl3 103.306(19)
Cl2 Ge2 Ge1 115.559(14)
Cl1 Ge2 Ge1 115.093(15)
Cl3 Ge2 Ge1 115.643(14)
C13 Si1 C11 110.92(8)
C13 Si1 C12 110.22(8)
C11 Si1 C12 111.24(9)
C13 Si1 Ge1 109.52(6)
C11 Si1 Ge1 105.01(6)
C12 Si1 Ge1 109.80(6)
C22 Si2 C23 110.81(8)
C22 Si2 C21 110.21(8)
C23 Si2 C21 110.45(8)
C22 Si2 Ge1 110.08(6)
C23 Si2 Ge1 109.07(6)
C21 Si2 Ge1 106.10(6)
C32 Si3 C31 110.40(8)
C32 Si3 C33 110.31(9)
C31 Si3 C33 111.02(9)
C32 Si3 Ge1 109.77(6)
C31 Si3 Ge1 105.00(6)
C33 Si3 Ge1 110.22(6)
Si1 C11 H11A 109.5
Si1 C11 H11B 109.5
H11A C11 H11B 109.5
Si1 C11 H11C 109.5
H11A C11 H11C 109.5
H11B C11 H11C 109.5
Si1 C12 H12A 109.5
Si1 C12 H12B 109.5
H12A C12 H12B 109.5
Si1 C12 H12C 109.5
H12A C12 H12C 109.5
H12B C12 H12C 109.5
Si1 C13 H13A 109.5
Si1 C13 H13B 109.5
H13A C13 H13B 109.5
Si1 C13 H13C 109.5
H13A C13 H13C 109.5
H13B C13 H13C 109.5
Si2 C21 H21A 109.5
Si2 C21 H21B 109.5
H21A C21 H21B 109.5
Si2 C21 H21C 109.5
H21A C21 H21C 109.5
H21B C21 H21C 109.5
Si2 C22 H22A 109.5
Si2 C22 H22B 109.5
H22A C22 H22B 109.5
Si2 C22 H22C 109.5
H22A C22 H22C 109.5
H22B C22 H22C 109.5
Si2 C23 H23A 109.5
Si2 C23 H23B 109.5
H23A C23 H23B 109.5
Si2 C23 H23C 109.5
H23A C23 H23C 109.5
H23B C23 H23C 109.5
Si3 C31 H31A 109.5
Si3 C31 H31B 109.5
H31A C31 H31B 109.5
Si3 C31 H31C 109.5
H31A C31 H31C 109.5
H31B C31 H31C 109.5
Si3 C32 H32A 109.5
Si3 C32 H32B 109.5
H32A C32 H32B 109.5
Si3 C32 H32C 109.5
H32A C32 H32C 109.5
H32B C32 H32C 109.5
Si3 C33 H33A 109.5
Si3 C33 H33B 109.5
H33A C33 H33B 109.5
Si3 C33 H33C 109.5
H33A C33 H33C 109.5
H33B C33 H33C 109.5
C6 C1 C2 120.2(2)
C6 C1 H1A 119.9
C2 C1 H1A 119.9
C1 C2 C3 119.6(2)
C1 C2 H2A 120.2
C3 C2 H2A 120.2
C4 C3 C2 119.7(2)
C4 C3 H3A 120.1
C2 C3 H3A 120.1
C5 C4 C3 120.5(2)
C5 C4 H4A 119.7
C3 C4 H4A 119.7
C4 C5 C6 120.3(2)
C4 C5 H5A 119.8
C6 C5 H5A 119.8
C5 C6 C1 119.6(2)
C5 C6 H6A 120.2
C1 C6 H6A 120.2

loop_
_geom_bond_atom_site_label_1
_geom_bond_atom_site_label_2
_geom_bond_distance
Ge1 Si2 2.3853(5)
Ge1 Si1 2.3878(5)
Ge1 Si3 2.3887(5)
Ge1 Ge2 2.4083(2)
Ge2 Cl2 2.1635(4)
Ge2 Cl1 2.1658(4)
Ge2 Cl3 2.1671(5)
Si1 C13 1.8596(17)
Si1 C11 1.8652(17)
Si1 C12 1.8671(18)
Si2 C22 1.8624(17)
Si2 C23 1.8629(16)
Si2 C21 1.8666(17)
Si3 C32 1.8613(17)
Si3 C31 1.8647(17)
Si3 C33 1.8655(18)
C11 H11A 0.9800
C11 H11B 0.9800
C11 H11C 0.9800
C12 H12A 0.9800
C12 H12B 0.9800
C12 H12C 0.9800
C13 H13A 0.9800
C13 H13B 0.9800
C13 H13C 0.9800
C21 H21A 0.9800
C21 H21B 0.9800
C21 H21C 0.9800
C22 H22A 0.9800
C22 H22B 0.9800
C22 H22C 0.9800
C23 H23A 0.9800
C23 H23B 0.9800
C23 H23C 0.9800
C31 H31A 0.9800
C31 H31B 0.9800
C31 H31C 0.9800
C32 H32A 0.9800
C32 H32B 0.9800
C32 H32C 0.9800
C33 H33A 0.9800
C33 H33B 0.9800
C33 H33C 0.9800
C1 C6 1.369(3)
C1 C2 1.370(3)
C1 H1A 0.9500
C2 C3 1.370(3)
C2 H2A 0.9500
C3 C4 1.362(3)
C3 H3A 0.9500
C4 C5 1.357(3)
C4 H4A 0.9500
C5 C6 1.360(3)
C5 H5A 0.9500
C6 H6A 0.9500
